data_7700842
loop_
_publ_author_name
'Tagne Kuate, Alain C.'
'Lalancette, Roger A.'
'Bannenberg, Thomas'
'Tamm, Matthias'
'J\"akle, Frieder'

_publ_section_title
;
 Diferrocenylmercury diphosphine diastereomers with unique geometries:
 trans-chelation at Pd(ii) with short Hg(ii)Pd(ii) contacts.
;
_journal_issue 35
_journal_name_full 'Dalton transactions (Cambridge, England : 2003)'
_journal_page_first 13430
_journal_page_last 13439
_journal_paper_doi 10.1039/c9dt02728a
_journal_volume 48
_journal_year 2019
_chemical_formula_moiety 'C44 H36 Cl2 Fe2 Hg P2 Pd, C H2 Cl2'
_chemical_formula_sum 'C45 H38 Cl4 Fe2 Hg P2 Pd'
_chemical_formula_weight 1201.18
_space_group_crystal_system triclinic
_space_group_IT_number 2
_space_group_name_Hall '-P 1'
_space_group_name_H-M_alt 'P -1'
_symmetry_space_group_name_Hall '-P 1'
_symmetry_space_group_name_H-M 'P -1'
_atom_sites_solution_hydrogens geom
_atom_sites_solution_primary direct
_atom_sites_solution_secondary difmap
_audit_creation_method SHELXL-2014/7
_audit_update_record
;
2019-06-21 deposited with the CCDC.    2019-08-15 downloaded from the CCDC.
;
_cell_angle_alpha 70.183(2)
_cell_angle_beta 80.298(2)
_cell_angle_gamma 68.115(2)
_cell_formula_units_Z 2
_cell_length_a 11.5138(4)
_cell_length_b 12.2469(4)
_cell_length_c 16.3241(5)
_cell_measurement_reflns_used 6966
_cell_measurement_temperature 100(2)
_cell_measurement_theta_max 68.85
_cell_measurement_theta_min 2.88
_cell_volume 2007.12(12)
_computing_cell_refinement 'APEX 2'
_computing_data_collection 'APEX 2 (Bruker, 2006)'
_computing_data_reduction 'SAINT (Bruker, 2005)'
_computing_molecular_graphics SHELXTL
_computing_publication_material SHELXTL
_computing_structure_refinement 'SHELXL-2014/7 (Sheldrick, 2014)'
_computing_structure_solution 'SHELXL-2014/7 (Sheldrick, 2014)'
_diffrn_ambient_temperature 100(2)
_diffrn_measured_fraction_theta_full 0.891
_diffrn_measured_fraction_theta_max 0.870
_diffrn_measurement_device_type 'Bruker SMART CCD Apex-II area-detector'
_diffrn_measurement_method '\f and \w'
_diffrn_radiation_monochromator graphite
_diffrn_radiation_source 'fine-focus sealed tube'
_diffrn_radiation_type CuK\a
_diffrn_radiation_wavelength 1.54178
_diffrn_reflns_av_R_equivalents 0.0492
_diffrn_reflns_av_unetI/netI 0.0691
_diffrn_reflns_Laue_measured_fraction_full 0.891
_diffrn_reflns_Laue_measured_fraction_max 0.870
_diffrn_reflns_limit_h_max 10
_diffrn_reflns_limit_h_min -13
_diffrn_reflns_limit_k_max 11
_diffrn_reflns_limit_k_min -14
_diffrn_reflns_limit_l_max 19
_diffrn_reflns_limit_l_min -19
_diffrn_reflns_number 16676
_diffrn_reflns_point_group_measured_fraction_full 0.891
_diffrn_reflns_point_group_measured_fraction_max 0.870
_diffrn_reflns_theta_full 67.679
_diffrn_reflns_theta_max 68.975
_diffrn_reflns_theta_min 2.881
_exptl_absorpt_coefficient_mu 19.410
_exptl_absorpt_correction_T_max 0.507
_exptl_absorpt_correction_T_min 0.182
_exptl_absorpt_correction_type numerical
_exptl_absorpt_process_details 'SADABS (Sheldrick, 2008a)'
_exptl_crystal_colour red
_exptl_crystal_density_diffrn 1.988
_exptl_crystal_description block
_exptl_crystal_F_000 1168
_exptl_crystal_recrystallization_method 'Re-crystallisation from solvent: CH2Cl2 / hexanes'
_exptl_crystal_size_max 0.131
_exptl_crystal_size_mid 0.116
_exptl_crystal_size_min 0.104
_refine_diff_density_max 1.522
_refine_diff_density_min -2.331
_refine_diff_density_rms 0.173
_refine_ls_extinction_coef 0.00016(3)
_refine_ls_extinction_expression Fc^*^=kFc[1+0.001xFc^2^\l^3^/sin(2\q)]^-1/4^
_refine_ls_extinction_method 'SHELXL-2014/7 (Sheldrick 2014'
_refine_ls_goodness_of_fit_ref 1.026
_refine_ls_hydrogen_treatment constr
_refine_ls_matrix_type full
_refine_ls_number_parameters 497
_refine_ls_number_reflns 6486
_refine_ls_number_restraints 0
_refine_ls_restrained_S_all 1.026
_refine_ls_R_factor_all 0.0602
_refine_ls_R_factor_gt 0.0428
_refine_ls_shift/su_max 0.000
_refine_ls_shift/su_mean 0.000
_refine_ls_structure_factor_coef Fsqd
_refine_ls_weighting_details 'w=1/[\s^2^(Fo^2^)+(0.0573P)^2^] where P=(Fo^2^+2Fc^2^)/3'
_refine_ls_weighting_scheme calc
_refine_ls_wR_factor_gt 0.1008
_refine_ls_wR_factor_ref 0.1078
_reflns_Friedel_coverage 0.000
_reflns_number_gt 5168
_reflns_number_total 6486
_reflns_threshold_expression 'I > 2\s(I)'
_cod_data_source_file c9dt02728a2.cif
_cod_data_source_block 5a
_cod_depositor_comments 'Adding full bibliography for 7700841--7700844.cif.'
_cod_database_code 7700842
_shelx_shelxl_version_number 2014/7
_shelx_space_group_comment
;
The symmetry employed for this shelxl refinement is uniquely defined
by the following loop, which should always be used as a source of
symmetry information in preference to the above space-group names.
They are only intended as comments.
;
_shelx_estimated_absorpt_t_min 0.185
_shelx_estimated_absorpt_t_max 0.237

loop_
_space_group_symop_operation_xyz
'x, y, z'
'-x, -y, -z'

loop_
_atom_site_label
_atom_site_type_symbol
_atom_site_fract_x
_atom_site_fract_y
_atom_site_fract_z
_atom_site_U_iso_or_equiv
_atom_site_adp_type
_atom_site_occupancy
_atom_site_site_symmetry_order
_atom_site_calc_flag
_atom_site_refinement_flags_posn
_atom_site_refinement_flags_adp
Hg1 Hg 0.86733(3) 0.44101(3) 0.67242(2) 0.01905(11) Uani 1 1 d . .
Pd1 Pd 0.69756(5) 0.56083(5) 0.80033(3) 0.01910(15) Uani 1 1 d . .
Fe1 Fe 1.06360(11) 0.18494(10) 0.84994(8) 0.0212(3) Uani 1 1 d . .
Fe2 Fe 0.90711(11) 0.73390(10) 0.53666(8) 0.0205(3) Uani 1 1 d . .
Cl1 Cl 0.89715(17) 0.55801(16) 0.80897(12) 0.0247(4) Uani 1 1 d . .
Cl2 Cl 0.50107(18) 0.55724(17) 0.80376(13) 0.0282(5) Uani 1 1 d . .
Cl3 Cl 0.4074(2) 0.5716(2) 0.38453(17) 0.0483(7) Uani 1 1 d . .
Cl4 Cl 0.6394(2) 0.6134(2) 0.38469(16) 0.0427(6) Uani 1 1 d . .
P1 P 0.75499(19) 0.36657(17) 0.90340(13) 0.0203(4) Uani 1 1 d . .
P2 P 0.64983(18) 0.74837(16) 0.68508(13) 0.0193(4) Uani 1 1 d . .
C1 C 0.9141(7) 0.2717(6) 0.7691(5) 0.0196(17) Uani 1 1 d . .
C2 C 0.8739(7) 0.2520(6) 0.8587(5) 0.0196(17) Uani 1 1 d . .
C3 C 0.9185(7) 0.1210(6) 0.9036(5) 0.0213(17) Uani 1 1 d . .
H3 H 0.9029 0.0798 0.9666 0.026 Uiso 1 1 calc R U
C4 C 0.9880(7) 0.0627(7) 0.8410(5) 0.0212(18) Uani 1 1 d . .
H4 H 1.0322 -0.0281 0.8524 0.025 Uiso 1 1 calc R U
C5 C 0.9860(7) 0.1543(6) 0.7594(5) 0.0228(18) Uani 1 1 d . .
H5 H 1.0291 0.1384 0.7039 0.027 Uiso 1 1 calc R U
C6 C 1.1778(7) 0.2915(7) 0.8162(5) 0.0276(19) Uani 1 1 d . .
H6 H 1.1640 0.3720 0.7689 0.033 Uiso 1 1 calc R U
C7 C 1.1328(7) 0.2752(7) 0.9044(5) 0.028(2) Uani 1 1 d . .
H7 H 1.0812 0.3430 0.9299 0.034 Uiso 1 1 calc R U
C8 C 1.1729(7) 0.1479(7) 0.9503(5) 0.0266(19) Uani 1 1 d . .
H8 H 1.1550 0.1103 1.0137 0.032 Uiso 1 1 calc R U
C9 C 1.2427(7) 0.0820(7) 0.8901(6) 0.030(2) Uani 1 1 d . .
H9 H 1.2830 -0.0096 0.9037 0.036 Uiso 1 1 calc R U
C10 C 1.2461(8) 0.1718(7) 0.8073(6) 0.033(2) Uani 1 1 d . .
H10 H 1.2883 0.1537 0.7522 0.040 Uiso 1 1 calc R U
C11 C 0.8022(7) 0.3729(7) 1.0013(5) 0.0234(18) Uani 1 1 d . .
C12 C 0.7424(8) 0.4816(7) 1.0234(5) 0.027(2) Uani 1 1 d . .
H12 H 0.6871 0.5513 0.9844 0.033 Uiso 1 1 calc R U
C13 C 0.7640(8) 0.4882(7) 1.1030(5) 0.031(2) Uani 1 1 d . .
H13 H 0.7215 0.5615 1.1190 0.037 Uiso 1 1 calc R U
C14 C 0.8459(8) 0.3893(8) 1.1575(5) 0.031(2) Uani 1 1 d . .
H14 H 0.8595 0.3943 1.2118 0.037 Uiso 1 1 calc R U
C15 C 0.9091(8) 0.2830(7) 1.1360(5) 0.030(2) Uani 1 1 d . .
H15 H 0.9670 0.2151 1.1744 0.036 Uiso 1 1 calc R U
C16 C 0.8877(8) 0.2754(7) 1.0576(5) 0.029(2) Uani 1 1 d . .
H16 H 0.9325 0.2021 1.0420 0.035 Uiso 1 1 calc R U
C17 C 0.6371(7) 0.2921(6) 0.9449(5) 0.0214(18) Uani 1 1 d . .
C18 C 0.5795(8) 0.2825(7) 1.0277(5) 0.0273(19) Uani 1 1 d . .
H18 H 0.5999 0.3170 1.0651 0.033 Uiso 1 1 calc R U
C19 C 0.4924(8) 0.2227(7) 1.0560(5) 0.029(2) Uani 1 1 d . .
H19 H 0.4541 0.2161 1.1130 0.035 Uiso 1 1 calc R U
C20 C 0.4604(7) 0.1731(7) 1.0037(6) 0.030(2) Uani 1 1 d . .
H20 H 0.3996 0.1333 1.0237 0.036 Uiso 1 1 calc R U
C21 C 0.5182(8) 0.1814(7) 0.9203(6) 0.032(2) Uani 1 1 d . .
H21 H 0.4979 0.1459 0.8835 0.039 Uiso 1 1 calc R U
C22 C 0.6036(8) 0.2407(7) 0.8918(5) 0.030(2) Uani 1 1 d . .
H22 H 0.6411 0.2474 0.8346 0.036 Uiso 1 1 calc R U
C23 C 0.8155(7) 0.6077(7) 0.5741(5) 0.0200(18) Uani 1 1 d . .
C24 C 0.7330(7) 0.7247(6) 0.5853(5) 0.0191(17) Uani 1 1 d . .
C25 C 0.7244(7) 0.8172(7) 0.5019(5) 0.0225(18) Uani 1 1 d . .
H25 H 0.6746 0.9072 0.4896 0.027 Uiso 1 1 calc R U
C26 C 0.7980(7) 0.7573(7) 0.4388(5) 0.0236(18) Uani 1 1 d . .
H26 H 0.8097 0.7983 0.3751 0.028 Uiso 1 1 calc R U
C27 C 0.8522(7) 0.6314(6) 0.4830(5) 0.0203(17) Uani 1 1 d . .
H27 H 0.9104 0.5680 0.4555 0.024 Uiso 1 1 calc R U
C28 C 1.0961(8) 0.6949(7) 0.5142(5) 0.030(2) Uani 1 1 d . .
H28 H 1.1513 0.6399 0.4794 0.035 Uiso 1 1 calc R U
C29 C 1.0689(7) 0.6569(7) 0.6043(5) 0.0255(19) Uani 1 1 d . .
H29 H 1.1011 0.5711 0.6448 0.031 Uiso 1 1 calc R U
C30 C 0.9851(7) 0.7637(7) 0.6274(5) 0.0266(19) Uani 1 1 d . .
H30 H 0.9486 0.7660 0.6871 0.032 Uiso 1 1 calc R U
C31 C 0.9628(8) 0.8658(7) 0.5498(5) 0.031(2) Uani 1 1 d . .
H31 H 0.9089 0.9530 0.5453 0.037 Uiso 1 1 calc R U
C32 C 1.0342(8) 0.8219(8) 0.4809(5) 0.030(2) Uani 1 1 d . .
H32 H 1.0380 0.8727 0.4186 0.036 Uiso 1 1 calc R U
C33 C 0.6733(7) 0.8787(6) 0.7006(5) 0.0192(18) Uani 1 1 d . .
C34 C 0.7337(7) 0.8668(7) 0.7721(5) 0.0258(19) Uani 1 1 d . .
H34 H 0.7602 0.7893 0.8158 0.031 Uiso 1 1 calc R U
C35 C 0.7555(8) 0.9669(7) 0.7799(6) 0.031(2) Uani 1 1 d . .
H35 H 0.7977 0.9569 0.8286 0.038 Uiso 1 1 calc R U
C36 C 0.7163(8) 1.0813(8) 0.7172(6) 0.035(2) Uani 1 1 d . .
H36 H 0.7344 1.1486 0.7216 0.042 Uiso 1 1 calc R U
C37 C 0.6512(8) 1.0965(8) 0.6489(6) 0.035(2) Uani 1 1 d . .
H37 H 0.6219 1.1754 0.6070 0.042 Uiso 1 1 calc R U
C38 C 0.6276(8) 0.9966(7) 0.6402(5) 0.029(2) Uani 1 1 d . .
H38 H 0.5805 1.0087 0.5934 0.035 Uiso 1 1 calc R U
C39 C 0.4847(7) 0.8107(7) 0.6595(5) 0.0250(19) Uani 1 1 d . .
C40 C 0.4442(8) 0.7774(7) 0.5986(5) 0.0260(19) Uani 1 1 d . .
H40 H 0.5032 0.7314 0.5638 0.031 Uiso 1 1 calc R U
C41 C 0.3160(8) 0.8126(8) 0.5896(6) 0.035(2) Uani 1 1 d . .
H41 H 0.2870 0.7908 0.5482 0.042 Uiso 1 1 calc R U
C42 C 0.2315(8) 0.8789(8) 0.6406(6) 0.035(2) Uani 1 1 d . .
H42 H 0.1442 0.9014 0.6349 0.042 Uiso 1 1 calc R U
C43 C 0.2714(9) 0.9124(7) 0.6988(6) 0.037(2) Uani 1 1 d . .
H43 H 0.2119 0.9602 0.7323 0.044 Uiso 1 1 calc R U
C44 C 0.3991(8) 0.8771(7) 0.7100(5) 0.030(2) Uani 1 1 d . .
H44 H 0.4267 0.8987 0.7521 0.036 Uiso 1 1 calc R U
C45 C 0.5594(10) 0.5590(10) 0.3362(8) 0.064(3) Uani 1 1 d . .
H45A H 0.6075 0.4713 0.3409 0.077 Uiso 1 1 calc R U
H45B H 0.5528 0.6062 0.2735 0.077 Uiso 1 1 calc R U

loop_
_atom_site_aniso_label
_atom_site_aniso_U_11
_atom_site_aniso_U_22
_atom_site_aniso_U_33
_atom_site_aniso_U_23
_atom_site_aniso_U_13
_atom_site_aniso_U_12
Hg1 0.0224(2) 0.01250(17) 0.02117(18) -0.00592(13) 0.00038(12) -0.00460(12)
Pd1 0.0219(4) 0.0123(3) 0.0215(3) -0.0050(2) -0.0002(2) -0.0045(2)
Fe1 0.0228(8) 0.0143(6) 0.0256(7) -0.0064(5) -0.0025(5) -0.0042(5)
Fe2 0.0252(8) 0.0157(6) 0.0227(7) -0.0072(5) 0.0000(5) -0.0085(5)
Cl1 0.0252(12) 0.0179(9) 0.0313(10) -0.0062(8) -0.0034(8) -0.0078(8)
Cl2 0.0295(12) 0.0220(10) 0.0321(11) -0.0049(8) -0.0033(8) -0.0098(8)
Cl3 0.0409(16) 0.0482(14) 0.0643(17) -0.0221(13) 0.0057(12) -0.0232(11)
Cl4 0.0373(15) 0.0441(13) 0.0542(15) -0.0199(12) -0.0010(11) -0.0179(11)
P1 0.0227(12) 0.0134(9) 0.0220(10) -0.0049(8) 0.0000(8) -0.0038(8)
P2 0.0212(12) 0.0122(9) 0.0231(10) -0.0049(8) -0.0014(8) -0.0042(8)
C1 0.022(5) 0.017(4) 0.027(4) -0.009(3) 0.005(3) -0.016(3)
C2 0.017(5) 0.009(4) 0.028(4) -0.003(3) -0.005(3) 0.000(3)
C3 0.020(5) 0.015(4) 0.031(4) -0.005(3) -0.005(3) -0.008(3)
C4 0.025(5) 0.014(4) 0.028(4) -0.010(3) -0.003(3) -0.007(3)
C5 0.018(5) 0.016(4) 0.033(5) -0.006(3) 0.000(3) -0.006(3)
C6 0.028(5) 0.019(4) 0.037(5) -0.004(4) -0.008(4) -0.010(3)
C7 0.026(5) 0.022(4) 0.039(5) -0.012(4) -0.004(4) -0.008(4)
C8 0.026(5) 0.027(4) 0.029(5) -0.004(4) -0.006(3) -0.014(4)
C9 0.015(5) 0.020(4) 0.049(6) -0.006(4) -0.015(4) 0.002(3)
C10 0.030(6) 0.032(5) 0.046(5) -0.016(4) -0.008(4) -0.013(4)
C11 0.021(5) 0.024(4) 0.030(5) -0.013(4) 0.002(3) -0.011(3)
C12 0.033(5) 0.016(4) 0.030(5) -0.005(4) -0.001(4) -0.007(3)
C13 0.039(6) 0.026(5) 0.037(5) -0.023(4) 0.005(4) -0.012(4)
C14 0.038(6) 0.036(5) 0.030(5) -0.017(4) -0.009(4) -0.017(4)
C15 0.033(6) 0.018(4) 0.034(5) -0.006(4) -0.010(4) -0.002(4)
C16 0.037(6) 0.022(4) 0.023(4) -0.004(4) -0.008(4) -0.003(4)
C17 0.028(5) 0.007(4) 0.027(4) -0.001(3) -0.004(3) -0.007(3)
C18 0.033(5) 0.016(4) 0.032(5) -0.010(4) -0.007(4) -0.003(3)
C19 0.030(5) 0.019(4) 0.028(5) 0.003(4) 0.005(4) -0.008(4)
C20 0.018(5) 0.019(4) 0.047(6) -0.004(4) -0.007(4) -0.004(3)
C21 0.044(6) 0.026(5) 0.039(5) -0.017(4) -0.007(4) -0.017(4)
C22 0.041(6) 0.022(4) 0.026(5) -0.009(4) 0.009(4) -0.013(4)
C23 0.021(5) 0.026(4) 0.021(4) -0.008(3) 0.007(3) -0.020(3)
C24 0.020(5) 0.013(4) 0.023(4) -0.004(3) -0.003(3) -0.004(3)
C25 0.025(5) 0.015(4) 0.026(4) -0.002(3) -0.003(3) -0.008(3)
C26 0.039(5) 0.019(4) 0.014(4) 0.002(3) -0.005(3) -0.015(4)
C27 0.027(5) 0.016(4) 0.019(4) -0.003(3) -0.003(3) -0.010(3)
C28 0.034(6) 0.028(5) 0.034(5) -0.014(4) 0.001(4) -0.016(4)
C29 0.017(5) 0.023(4) 0.039(5) -0.013(4) -0.008(3) -0.004(3)
C30 0.020(5) 0.032(5) 0.033(5) -0.011(4) 0.000(3) -0.014(4)
C31 0.029(6) 0.021(4) 0.041(5) -0.006(4) -0.009(4) -0.006(4)
C32 0.034(6) 0.040(5) 0.028(5) -0.006(4) -0.002(4) -0.029(4)
C33 0.019(5) 0.008(3) 0.026(4) -0.004(3) 0.003(3) -0.003(3)
C34 0.030(5) 0.018(4) 0.027(4) -0.009(4) 0.003(4) -0.006(3)
C35 0.029(5) 0.030(5) 0.039(5) -0.017(4) -0.005(4) -0.007(4)
C36 0.040(6) 0.035(5) 0.041(5) -0.020(5) 0.004(4) -0.019(4)
C37 0.044(6) 0.024(5) 0.036(5) -0.012(4) 0.006(4) -0.010(4)
C38 0.040(6) 0.025(5) 0.026(5) -0.007(4) -0.008(4) -0.014(4)
C39 0.023(5) 0.022(4) 0.032(5) -0.009(4) -0.001(3) -0.008(3)
C40 0.030(6) 0.021(4) 0.027(4) -0.002(4) -0.003(3) -0.014(4)
C41 0.041(6) 0.033(5) 0.036(5) -0.002(4) -0.013(4) -0.020(4)
C42 0.017(5) 0.034(5) 0.044(6) 0.003(4) -0.008(4) -0.006(4)
C43 0.034(6) 0.022(5) 0.048(6) -0.012(4) 0.002(4) -0.001(4)
C44 0.034(6) 0.021(4) 0.032(5) -0.009(4) -0.007(4) -0.004(4)
C45 0.050(8) 0.074(8) 0.087(9) -0.051(7) 0.009(6) -0.022(6)

loop_
_atom_type_symbol
_atom_type_description
_atom_type_scat_dispersion_real
_atom_type_scat_dispersion_imag
_atom_type_scat_source
C C 0.0181 0.0091 'International Tables Vol C Tables 4.2.6.8 and 6.1.1.4'
H H 0.0000 0.0000 'International Tables Vol C Tables 4.2.6.8 and 6.1.1.4'
P P 0.2955 0.4335 'International Tables Vol C Tables 4.2.6.8 and 6.1.1.4'
Cl Cl 0.3639 0.7018 'International Tables Vol C Tables 4.2.6.8 and 6.1.1.4'
Fe Fe -1.1336 3.1974 'International Tables Vol C Tables 4.2.6.8 and 6.1.1.4'
Pd Pd 0.1215 3.9337 'International Tables Vol C Tables 4.2.6.8 and 6.1.1.4'
Hg Hg -4.2923 7.6849 'International Tables Vol C Tables 4.2.6.8 and 6.1.1.4'

loop_
_geom_angle_atom_site_label_1
_geom_angle_atom_site_label_2
_geom_angle_atom_site_label_3
_geom_angle
C23 Hg1 C1 177.6(3)
C23 Hg1 Pd1 90.37(19)
C1 Hg1 Pd1 90.06(19)
Cl2 Pd1 Cl1 175.38(7)
Cl2 Pd1 P1 90.08(7)
Cl1 Pd1 P1 86.52(7)
Cl2 Pd1 P2 91.14(7)
Cl1 Pd1 P2 92.54(7)
P1 Pd1 P2 174.32(7)
Cl2 Pd1 Hg1 111.22(5)
Cl1 Pd1 Hg1 71.77(5)
P1 Pd1 Hg1 87.16(5)
P2 Pd1 Hg1 87.22(5)
C2 Fe1 C4 68.4(3)
C2 Fe1 C3 41.6(3)
C4 Fe1 C3 40.3(3)
C2 Fe1 C5 68.0(3)
C4 Fe1 C5 40.5(3)
C3 Fe1 C5 68.3(3)
C2 Fe1 C7 109.2(3)
C4 Fe1 C7 159.8(3)
C3 Fe1 C7 124.5(3)
C5 Fe1 C7 158.9(3)
C2 Fe1 C9 157.9(3)
C4 Fe1 C9 106.0(3)
C3 Fe1 C9 120.4(3)
C5 Fe1 C9 122.6(3)
C7 Fe1 C9 68.2(3)
C2 Fe1 C8 123.0(3)
C4 Fe1 C8 123.0(3)
C3 Fe1 C8 107.2(3)
C5 Fe1 C8 159.2(3)
C7 Fe1 C8 40.2(3)
C9 Fe1 C8 40.8(3)
C2 Fe1 C10 160.6(3)
C4 Fe1 C10 121.3(3)
C3 Fe1 C10 156.2(3)
C5 Fe1 C10 107.6(3)
C7 Fe1 C10 67.7(3)
C9 Fe1 C10 40.6(3)
C8 Fe1 C10 67.9(3)
C2 Fe1 C6 124.8(3)
C4 Fe1 C6 157.5(3)
C3 Fe1 C6 161.4(3)
C5 Fe1 C6 122.8(3)
C7 Fe1 C6 40.3(3)
C9 Fe1 C6 68.4(3)
C8 Fe1 C6 67.9(3)
C10 Fe1 C6 40.4(3)
C2 Fe1 C1 40.7(3)
C4 Fe1 C1 68.2(3)
C3 Fe1 C1 69.1(3)
C5 Fe1 C1 40.2(3)
C7 Fe1 C1 124.0(3)
C9 Fe1 C1 159.1(3)
C8 Fe1 C1 159.1(3)
C10 Fe1 C1 123.8(3)
C6 Fe1 C1 108.8(3)
C31 Fe2 C28 68.1(3)
C31 Fe2 C30 40.9(3)
C28 Fe2 C30 67.9(3)
C31 Fe2 C32 40.6(3)
C28 Fe2 C32 40.0(3)
C30 Fe2 C32 68.0(3)
C31 Fe2 C25 107.0(3)
C28 Fe2 C25 154.2(3)
C30 Fe2 C25 126.1(3)
C32 Fe2 C25 119.9(3)
C31 Fe2 C24 120.1(3)
C28 Fe2 C24 163.7(3)
C30 Fe2 C24 108.2(3)
C32 Fe2 C24 155.0(3)
C25 Fe2 C24 40.9(3)
C31 Fe2 C23 155.4(3)
C28 Fe2 C23 125.9(3)
C30 Fe2 C23 120.5(3)
C32 Fe2 C23 162.5(3)
C25 Fe2 C23 69.2(3)
C24 Fe2 C23 41.2(3)
C31 Fe2 C29 68.6(3)
C28 Fe2 C29 39.9(3)
C30 Fe2 C29 40.8(3)
C32 Fe2 C29 67.5(3)
C25 Fe2 C29 164.1(3)
C24 Fe2 C29 126.9(3)
C23 Fe2 C29 108.0(3)
C31 Fe2 C27 162.1(3)
C28 Fe2 C27 108.6(3)
C30 Fe2 C27 155.8(3)
C32 Fe2 C27 125.7(3)
C25 Fe2 C27 67.8(3)
C24 Fe2 C27 68.1(3)
C23 Fe2 C27 40.7(3)
C29 Fe2 C27 121.0(3)
C31 Fe2 C26 125.5(3)
C28 Fe2 C26 119.9(3)
C30 Fe2 C26 163.4(3)
C32 Fe2 C26 107.8(3)
C25 Fe2 C26 40.8(3)
C24 Fe2 C26 68.5(3)
C23 Fe2 C26 68.4(3)
C29 Fe2 C26 154.1(3)
C27 Fe2 C26 39.6(3)
C11 P1 C2 112.4(4)
C11 P1 C17 102.8(4)
C2 P1 C17 100.5(3)
C11 P1 Pd1 110.7(3)
C2 P1 Pd1 111.5(2)
C17 P1 Pd1 118.4(3)
C24 P2 C33 108.1(3)
C24 P2 C39 104.2(4)
C33 P2 C39 102.4(3)
C24 P2 Pd1 110.8(2)
C33 P2 Pd1 118.0(3)
C39 P2 Pd1 112.1(3)
C5 C1 C2 106.7(6)
C5 C1 Fe1 69.1(5)
C2 C1 Fe1 68.0(5)
C5 C1 Hg1 127.7(5)
C2 C1 Hg1 125.6(5)
Fe1 C1 Hg1 129.8(3)
C1 C2 C3 108.9(6)
C1 C2 P1 125.0(5)
C3 C2 P1 124.5(5)
C1 C2 Fe1 71.4(4)
C3 C2 Fe1 70.0(4)
P1 C2 Fe1 136.2(4)
C4 C3 C2 106.6(6)
C4 C3 Fe1 69.8(4)
C2 C3 Fe1 68.4(4)
C4 C3 H3 126.7
C2 C3 H3 126.7
Fe1 C3 H3 126.7
C3 C4 C5 108.7(6)
C3 C4 Fe1 69.9(4)
C5 C4 Fe1 69.9(4)
C3 C4 H4 125.6
C5 C4 H4 125.6
Fe1 C4 H4 125.6
C1 C5 C4 109.1(7)
C1 C5 Fe1 70.7(5)
C4 C5 Fe1 69.6(5)
C1 C5 H5 125.4
C4 C5 H5 125.4
Fe1 C5 H5 125.4
C7 C6 C10 107.3(7)
C7 C6 Fe1 69.2(5)
C10 C6 Fe1 69.6(5)
C7 C6 H6 126.3
C10 C6 H6 126.3
Fe1 C6 H6 126.3
C8 C7 C6 109.0(7)
C8 C7 Fe1 70.2(5)
C6 C7 Fe1 70.6(5)
C8 C7 H7 125.5
C6 C7 H7 125.5
Fe1 C7 H7 125.5
C7 C8 C9 108.0(7)
C7 C8 Fe1 69.6(5)
C9 C8 Fe1 69.5(5)
C7 C8 H8 126.0
C9 C8 H8 126.0
Fe1 C8 H8 126.0
C10 C9 C8 107.2(7)
C10 C9 Fe1 70.0(5)
C8 C9 Fe1 69.7(5)
C10 C9 H9 126.4
C8 C9 H9 126.4
Fe1 C9 H9 126.4
C6 C10 C9 108.5(8)
C6 C10 Fe1 70.0(5)
C9 C10 Fe1 69.4(5)
C6 C10 H10 125.8
C9 C10 H10 125.8
Fe1 C10 H10 125.8
C16 C11 C12 118.4(8)
C16 C11 P1 124.7(6)
C12 C11 P1 116.8(6)
C11 C12 C13 119.9(8)
C11 C12 H12 120.1
C13 C12 H12 120.1
C14 C13 C12 119.8(7)
C14 C13 H13 120.1
C12 C13 H13 120.1
C13 C14 C15 121.4(8)
C13 C14 H14 119.3
C15 C14 H14 119.3
C14 C15 C16 119.1(8)
C14 C15 H15 120.4
C16 C15 H15 120.4
C15 C16 C11 121.3(7)
C15 C16 H16 119.4
C11 C16 H16 119.4
C18 C17 C22 118.0(7)
C18 C17 P1 123.0(6)
C22 C17 P1 119.0(6)
C19 C18 C17 120.2(8)
C19 C18 H18 119.9
C17 C18 H18 119.9
C20 C19 C18 121.2(8)
C20 C19 H19 119.4
C18 C19 H19 119.4
C19 C20 C21 119.2(8)
C19 C20 H20 120.4
C21 C20 H20 120.4
C22 C21 C20 119.9(8)
C22 C21 H21 120.1
C20 C21 H21 120.1
C21 C22 C17 121.4(7)
C21 C22 H22 119.3
C17 C22 H22 119.3
C27 C23 C24 106.4(6)
C27 C23 Fe2 69.9(4)
C24 C23 Fe2 69.4(4)
C27 C23 Hg1 128.0(5)
C24 C23 Hg1 125.5(5)
Fe2 C23 Hg1 125.5(4)
C25 C24 C23 107.9(6)
C25 C24 P2 126.1(5)
C23 C24 P2 125.9(5)
C25 C24 Fe2 69.2(4)
C23 C24 Fe2 69.4(4)
P2 C24 Fe2 129.2(4)
C24 C25 C26 107.9(6)
C24 C25 Fe2 69.8(4)
C26 C25 Fe2 70.6(5)
C24 C25 H25 126.0
C26 C25 H25 126.0
Fe2 C25 H25 126.0
C27 C26 C25 107.7(6)
C27 C26 Fe2 69.8(5)
C25 C26 Fe2 68.6(5)
C27 C26 H26 126.1
C25 C26 H26 126.1
Fe2 C26 H26 126.1
C26 C27 C23 110.0(6)
C26 C27 Fe2 70.6(4)
C23 C27 Fe2 69.3(4)
C26 C27 H27 125.0
C23 C27 H27 125.0
Fe2 C27 H27 125.0
C32 C28 C29 109.2(7)
C32 C28 Fe2 70.2(5)
C29 C28 Fe2 70.8(5)
C32 C28 H28 125.4
C29 C28 H28 125.4
Fe2 C28 H28 125.4
C28 C29 C30 107.3(7)
C28 C29 Fe2 69.2(5)
C30 C29 Fe2 69.0(5)
C28 C29 H29 126.4
C30 C29 H29 126.4
Fe2 C29 H29 126.4
C31 C30 C29 107.6(7)
C31 C30 Fe2 68.9(5)
C29 C30 Fe2 70.2(5)
C31 C30 H30 126.2
C29 C30 H30 126.2
Fe2 C30 H30 126.2
C32 C31 C30 107.4(7)
C32 C31 Fe2 70.4(5)
C30 C31 Fe2 70.2(5)
C32 C31 H31 126.3
C30 C31 H31 126.3
Fe2 C31 H31 126.3
C28 C32 C31 108.4(7)
C28 C32 Fe2 69.8(4)
C31 C32 Fe2 69.0(4)
C28 C32 H32 125.8
C31 C32 H32 125.8
Fe2 C32 H32 125.8
C34 C33 C38 118.1(7)
C34 C33 P2 122.2(5)
C38 C33 P2 119.8(6)
C35 C34 C33 120.8(7)
C35 C34 H34 119.6
C33 C34 H34 119.6
C36 C35 C34 120.6(9)
C36 C35 H35 119.7
C34 C35 H35 119.7
C37 C36 C35 119.5(8)
C37 C36 H36 120.2
C35 C36 H36 120.2
C36 C37 C38 120.6(8)
C36 C37 H37 119.7
C38 C37 H37 119.7
C37 C38 C33 120.2(8)
C37 C38 H38 119.9
C33 C38 H38 119.9
C44 C39 C40 120.4(8)
C44 C39 P2 118.4(7)
C40 C39 P2 120.6(6)
C41 C40 C39 119.0(8)
C41 C40 H40 120.5
C39 C40 H40 120.5
C42 C41 C40 119.9(9)
C42 C41 H41 120.0
C40 C41 H41 120.0
C43 C42 C41 120.8(9)
C43 C42 H42 119.6
C41 C42 H42 119.6
C42 C43 C44 120.5(8)
C42 C43 H43 119.7
C44 C43 H43 119.7
C39 C44 C43 119.4(9)
C39 C44 H44 120.3
C43 C44 H44 120.3
Cl4 C45 Cl3 112.3(6)
Cl4 C45 H45A 109.1
Cl3 C45 H45A 109.1
Cl4 C45 H45B 109.1
Cl3 C45 H45B 109.1
H45A C45 H45B 107.9

loop_
_geom_bond_atom_site_label_1
_geom_bond_atom_site_label_2
_geom_bond_distance
Hg1 C23 2.072(7)
Hg1 C1 2.077(7)
Hg1 Pd1 2.9828(6)
Pd1 Cl2 2.270(2)
Pd1 Cl1 2.313(2)
Pd1 P1 2.3272(19)
Pd1 P2 2.3654(19)
Fe1 C2 2.025(7)
Fe1 C4 2.045(8)
Fe1 C3 2.046(7)
Fe1 C5 2.049(8)
Fe1 C7 2.051(8)
Fe1 C9 2.056(8)
Fe1 C8 2.060(9)
Fe1 C10 2.064(8)
Fe1 C6 2.070(8)
Fe1 C1 2.070(8)
Fe2 C31 2.030(8)
Fe2 C28 2.042(8)
Fe2 C30 2.047(9)
Fe2 C32 2.047(7)
Fe2 C25 2.049(8)
Fe2 C24 2.057(7)
Fe2 C23 2.057(7)
Fe2 C29 2.063(8)
Fe2 C27 2.065(8)
Fe2 C26 2.076(8)
Cl3 C45 1.768(10)
Cl4 C45 1.727(11)
P1 C11 1.806(8)
P1 C2 1.817(7)
P1 C17 1.824(8)
P2 C24 1.801(7)
P2 C33 1.818(7)
P2 C39 1.828(8)
C1 C5 1.415(9)
C1 C2 1.424(10)
C2 C3 1.445(9)
C3 C4 1.409(9)
C3 H3 1.0000
C4 C5 1.418(10)
C4 H4 1.0000
C5 H5 1.0000
C6 C7 1.419(11)
C6 C10 1.427(10)
C6 H6 1.0000
C7 C8 1.412(10)
C7 H7 1.0000
C8 C9 1.433(11)
C8 H8 1.0000
C9 C10 1.430(11)
C9 H9 1.0000
C10 H10 1.0000
C11 C16 1.387(11)
C11 C12 1.391(10)
C12 C13 1.397(11)
C12 H12 0.9500
C13 C14 1.360(11)
C13 H13 0.9500
C14 C15 1.366(10)
C14 H14 0.9500
C15 C16 1.381(11)
C15 H15 0.9500
C16 H16 0.9500
C17 C18 1.389(10)
C17 C22 1.401(11)
C18 C19 1.385(11)
C18 H18 0.9500
C19 C20 1.364(12)
C19 H19 0.9500
C20 C21 1.400(11)
C20 H20 0.9500
C21 C22 1.364(11)
C21 H21 0.9500
C22 H22 0.9500
C23 C27 1.435(9)
C23 C24 1.447(9)
C24 C25 1.436(10)
C25 C26 1.440(10)
C25 H25 1.0000
C26 C27 1.403(9)
C26 H26 1.0000
C27 H27 1.0000
C28 C32 1.398(11)
C28 C29 1.402(11)
C28 H28 1.0000
C29 C30 1.433(10)
C29 H29 1.0000
C30 C31 1.425(11)
C30 H30 1.0000
C31 C32 1.414(11)
C31 H31 1.0000
C32 H32 1.0000
C33 C34 1.396(11)
C33 C38 1.405(10)
C34 C35 1.389(11)
C34 H34 0.9500
C35 C36 1.389(11)
C35 H35 0.9500
C36 C37 1.369(12)
C36 H36 0.9500
C37 C38 1.404(11)
C37 H37 0.9500
C38 H38 0.9500
C39 C44 1.377(10)
C39 C40 1.395(11)
C40 C41 1.394(11)
C40 H40 0.9500
C41 C42 1.378(12)
C41 H41 0.9500
C42 C43 1.354(13)
C42 H42 0.9500
C43 C44 1.395(12)
C43 H43 0.9500
C44 H44 0.9500
C45 H45A 0.9900
C45 H45B 0.9900
